data_7030122
loop_
_publ_author_name
'Zheng, Xiao-Hui'
'Zhong, Yi-Fang'
'Tan, Cai-Ping'
'Ji, Liang-Nian'
'Mao, Zong-Wan'

_publ_section_title
;
 Pt(II) squares as selective and effective human telomeric G-quadruplex
 binders and potential cancer therapeutics.
;
_journal_issue 38
_journal_name_full 'Dalton transactions (Cambridge, England : 2003)'
_journal_page_first 11807
_journal_page_last 11812
_journal_paper_doi 10.1039/c2dt31303k
_journal_volume 41
_journal_year 2012
_chemical_formula_sum 'C16 H47.33333 N24 O27.66667 Pt4'
_chemical_formula_weight 1799.14
_chemical_name_systematic
;
?
;
_space_group_IT_number 15
_symmetry_cell_setting monoclinic
_symmetry_space_group_name_Hall '-C 2yc'
_symmetry_space_group_name_H-M 'C 1 2/c 1'
_atom_sites_solution_hydrogens geom
_atom_sites_solution_primary direct
_atom_sites_solution_secondary difmap
_audit_creation_method SHELXL-97
_cell_angle_alpha 90.00
_cell_angle_beta 99.349(1)
_cell_angle_gamma 90.00
_cell_formula_units_Z 12
_cell_length_a 22.4317(10)
_cell_length_b 18.9718(11)
_cell_length_c 32.2813(16)
_cell_measurement_reflns_used 18006
_cell_measurement_temperature 150(2)
_cell_measurement_theta_max 27.40
_cell_measurement_theta_min 3.05
_cell_volume 13555.5(12)
_computing_cell_refinement 'PROCESS-AUTO (Rigaku, 1998)'
_computing_data_collection 'PROCESS-AUTO (Rigaku, 1998)'
_computing_data_reduction 'PROCESS-AUTO (Rigaku, 1998)'
_computing_molecular_graphics 'Bruker SHELXTL'
_computing_publication_material 'Bruker SHELXTL'
_computing_structure_refinement 'Bruker SHELXTL'
_computing_structure_solution 'Bruker SHELXTL'
_diffrn_ambient_temperature 150(2)
_diffrn_measured_fraction_theta_full 0.958
_diffrn_measured_fraction_theta_max 0.958
_diffrn_measurement_device_type 'Rigaku R-AXIS SPIDER IP'
_diffrn_measurement_method '\w scans'
_diffrn_radiation_monochromator graphite
_diffrn_radiation_source 'fine-focus sealed tube'
_diffrn_radiation_type MoK\a
_diffrn_radiation_wavelength 0.71073
_diffrn_reflns_av_R_equivalents 0.0943
_diffrn_reflns_av_sigmaI/netI 0.1264
_diffrn_reflns_limit_h_max 28
_diffrn_reflns_limit_h_min -28
_diffrn_reflns_limit_k_max 24
_diffrn_reflns_limit_k_min -23
_diffrn_reflns_limit_l_max 33
_diffrn_reflns_limit_l_min -41
_diffrn_reflns_number 32616
_diffrn_reflns_theta_full 27.00
_diffrn_reflns_theta_max 27.00
_diffrn_reflns_theta_min 3.04
_exptl_absorpt_coefficient_mu 12.463
_exptl_absorpt_correction_T_max 0.326
_exptl_absorpt_correction_T_min 0.181
_exptl_absorpt_correction_type multi-scan
_exptl_absorpt_process_details '(ABSCOR; Higashi, 1995)'
_exptl_crystal_colour colorless
_exptl_crystal_density_diffrn 2.645
_exptl_crystal_density_method 'not measured'
_exptl_crystal_description block
_exptl_crystal_F_000 10136
_exptl_crystal_size_max 0.18
_exptl_crystal_size_mid 0.12
_exptl_crystal_size_min 0.09
_refine_diff_density_max 4.116
_refine_diff_density_min -4.101
_refine_diff_density_rms 0.490
_refine_ls_extinction_coef 0.000003(5)
_refine_ls_extinction_expression Fc^*^=kFc[1+0.001xFc^2^\l^3^/sin(2\q)]^-1/4^
_refine_ls_extinction_method SHELXL
_refine_ls_goodness_of_fit_ref 1.087
_refine_ls_hydrogen_treatment mixed
_refine_ls_matrix_type full
_refine_ls_number_parameters 970
_refine_ls_number_reflns 14179
_refine_ls_number_restraints 204
_refine_ls_restrained_S_all 1.082
_refine_ls_R_factor_all 0.1535
_refine_ls_R_factor_gt 0.0812
_refine_ls_shift/su_max 0.001
_refine_ls_shift/su_mean 0.000
_refine_ls_structure_factor_coef Fsqd
_refine_ls_weighting_details 'calc w=1/[\s^2^(Fo^2^)+(0.1503P)^2^+0.0000P] where P=(Fo^2^+2Fc^2^)/3'
_refine_ls_weighting_scheme calc
_refine_ls_wR_factor_gt 0.1974
_refine_ls_wR_factor_ref 0.2930
_reflns_number_gt 7219
_reflns_number_total 14179
_reflns_threshold_expression >2sigma(I)
_cod_data_source_file c2dt31303k.txt
_cod_data_source_block ptm
_cod_depositor_comments
;

2018-05-29
Z value and formula fixed to values more according to usual
chemical conventions.                 miguel
;
_cod_original_formula_sum 'C48 H142 N72 O83 Pt12'
_cod_original_formula_weight 5397.42
_cod_original_formula_units_Z 4
_cod_original_sg_symbol_H-M C2/c
_cod_database_code 7030122

loop_
_symmetry_equiv_pos_as_xyz
'x, y, z'
'-x, y, -z+1/2'
'x+1/2, y+1/2, z'
'-x+1/2, y+1/2, -z+1/2'
'-x, -y, -z'
'x, -y, z-1/2'
'-x+1/2, -y+1/2, -z'
'x+1/2, -y+1/2, z-1/2'

loop_
_atom_site_label
_atom_site_type_symbol
_atom_site_fract_x
_atom_site_fract_y
_atom_site_fract_z
_atom_site_U_iso_or_equiv
_atom_site_adp_type
_atom_site_occupancy
_atom_site_symmetry_multiplicity
_atom_site_calc_flag
_atom_site_refinement_flags
Pt1 Pt 0.11208(4) 0.01718(5) 0.17860(3) 0.0371(3) Uani 1 1 d .
Pt2 Pt 0.18460(5) 0.25970(5) 0.33426(3) 0.0422(3) Uani 1 1 d .
Pt3 Pt 0.21349(4) -0.00135(5) 0.48094(3) 0.0363(2) Uani 1 1 d .
Pt4 Pt 0.14742(5) -0.24362(5) 0.32431(3) 0.0419(3) Uani 1 1 d .
Pt5 Pt 0.49397(4) -0.25139(4) 0.50582(3) 0.0362(3) Uani 1 1 d .
Pt6 Pt 0.54726(4) 0.00919(5) 0.65154(2) 0.0343(2) Uani 1 1 d .
N1 N 0.1325(7) 0.0903(8) 0.2228(6) 0.035(4) Uani 1 1 d .
N2 N 0.1605(7) 0.1891(9) 0.2885(5) 0.033(4) Uani 1 1 d U
N3 N 0.1922(8) 0.1840(9) 0.3768(5) 0.036(4) Uani 1 1 d .
N4 N 0.2022(8) 0.0741(9) 0.4379(5) 0.039(5) Uani 1 1 d .
N5 N 0.1974(7) -0.0745(8) 0.4355(5) 0.034(4) Uani 1 1 d .
N6 N 0.1738(8) -0.1724(9) 0.3705(6) 0.039(4) Uani 1 1 d .
N7 N 0.1367(8) -0.1669(9) 0.2818(5) 0.034(4) Uani 1 1 d .
N8 N 0.1234(7) -0.0558(8) 0.2210(5) 0.028(4) Uani 1 1 d .
N9 N 0.0893(9) -0.0571(10) 0.1332(5) 0.051(5) Uani 1 1 d .
H9A H 0.0912 -0.1006 0.1452 0.076 Uiso 1 1 calc R
H9B H 0.1154 -0.0548 0.1144 0.076 Uiso 1 1 calc R
H9C H 0.0510 -0.0490 0.1198 0.076 Uiso 1 1 calc R
N10 N 0.0987(7) 0.0916(9) 0.1341(5) 0.035(4) Uani 1 1 d U
H10A H 0.1065 0.1347 0.1461 0.052 Uiso 1 1 calc R
H10B H 0.0597 0.0900 0.1209 0.052 Uiso 1 1 calc R
H10C H 0.1239 0.0839 0.1151 0.052 Uiso 1 1 calc R
N11 N 0.1758(12) 0.3373(11) 0.2917(6) 0.083(8) Uani 1 1 d .
H11A H 0.1624 0.3192 0.2658 0.124 Uiso 1 1 calc R
H11B H 0.2123 0.3585 0.2918 0.124 Uiso 1 1 calc R
H11C H 0.1488 0.3696 0.2982 0.124 Uiso 1 1 calc R
N12 N 0.2122(10) 0.3309(10) 0.3803(6) 0.065(6) Uani 1 1 d .
H12A H 0.2197 0.3085 0.4055 0.098 Uiso 1 1 calc R
H12B H 0.1828 0.3638 0.3808 0.098 Uiso 1 1 calc R
H12C H 0.2465 0.3525 0.3753 0.098 Uiso 1 1 calc R
N13 N 0.2254(9) 0.0724(10) 0.5260(6) 0.048(5) Uani 1 1 d .
H13A H 0.1981 0.1077 0.5192 0.072 Uiso 1 1 calc R
H13B H 0.2635 0.0902 0.5285 0.072 Uiso 1 1 calc R
H13C H 0.2200 0.0528 0.5509 0.072 Uiso 1 1 calc R
N14 N 0.2264(9) -0.0781(10) 0.5234(6) 0.056(6) Uani 1 1 d .
H14A H 0.2353 -0.0590 0.5496 0.085 Uiso 1 1 calc R
H14B H 0.2575 -0.1059 0.5185 0.085 Uiso 1 1 calc R
H14C H 0.1922 -0.1045 0.5217 0.085 Uiso 1 1 calc R
N15 N 0.1594(9) -0.3209(10) 0.3624(6) 0.060(6) Uani 1 1 d .
H15A H 0.1749 -0.3049 0.3885 0.090 Uiso 1 1 calc R
H15B H 0.1856 -0.3521 0.3537 0.090 Uiso 1 1 calc R
H15C H 0.1234 -0.3426 0.3632 0.090 Uiso 1 1 calc R
N16 N 0.1155(8) -0.3121(10) 0.2767(5) 0.043(5) Uani 1 1 d U
H16A H 0.1449 -0.3438 0.2735 0.065 Uiso 1 1 calc R
H16B H 0.1049 -0.2875 0.2524 0.065 Uiso 1 1 calc R
H16C H 0.0827 -0.3353 0.2831 0.065 Uiso 1 1 calc R
N17 N 0.5145(7) -0.1716(8) 0.5460(4) 0.023(3) Uani 1 1 d .
N18 N 0.5352(7) -0.0622(8) 0.6063(5) 0.026(3) Uani 1 1 d U
N19 N 0.4809(7) -0.1836(8) 0.4588(6) 0.035(4) Uani 1 1 d .
N20 N 0.4675(6) -0.0843(8) 0.3909(5) 0.022(3) Uani 1 1 d U
N21 N 0.4711(7) -0.3325(8) 0.4665(5) 0.034(4) Uani 1 1 d U
H21A H 0.4619 -0.3161 0.4397 0.050 Uiso 1 1 calc R
H21B H 0.4384 -0.3550 0.4736 0.050 Uiso 1 1 calc R
H21C H 0.5026 -0.3631 0.4683 0.050 Uiso 1 1 calc R
N22 N 0.5074(10) -0.3206(10) 0.5530(5) 0.055(6) Uani 1 1 d .
H22A H 0.5194 -0.2973 0.5776 0.082 Uiso 1 1 calc R
H22B H 0.5365 -0.3518 0.5486 0.082 Uiso 1 1 calc R
H22C H 0.4724 -0.3441 0.5543 0.082 Uiso 1 1 calc R
N23 N 0.5651(7) -0.0698(9) 0.6925(5) 0.035(4) Uani 1 1 d .
H23A H 0.5641 -0.1114 0.6784 0.052 Uiso 1 1 calc R
H23B H 0.5370 -0.0704 0.7099 0.052 Uiso 1 1 calc R
H23C H 0.6025 -0.0636 0.7080 0.052 Uiso 1 1 calc R
N24 N 0.5557(9) 0.0822(10) 0.6972(6) 0.055(6) Uani 1 1 d .
H24A H 0.5492 0.1257 0.6856 0.082 Uiso 1 1 calc R
H24B H 0.5937 0.0802 0.7123 0.082 Uiso 1 1 calc R
H24C H 0.5282 0.0736 0.7145 0.082 Uiso 1 1 calc R
C1 C 0.1873(11) 0.1192(12) 0.2319(8) 0.055(7) Uani 1 1 d .
H1 H 0.2174 0.1064 0.2157 0.066 Uiso 1 1 calc R
C2 C 0.2017(12) 0.1691(12) 0.2652(7) 0.054(7) Uani 1 1 d .
H2 H 0.2413 0.1884 0.2709 0.065 Uiso 1 1 calc R
C3 C 0.1051(12) 0.1619(14) 0.2776(7) 0.056(7) Uani 1 1 d .
H3 H 0.0743 0.1770 0.2925 0.067 Uiso 1 1 calc R
C4 C 0.0905(12) 0.1141(17) 0.2464(8) 0.074(10) Uani 1 1 d .
H4 H 0.0503 0.0965 0.2406 0.089 Uiso 1 1 calc R
C5 C 0.1550(9) 0.1791(11) 0.4077(6) 0.038(5) Uani 1 1 d U
H5 H 0.1242 0.2134 0.4082 0.045 Uiso 1 1 calc R
C6 C 0.1615(9) 0.1282(10) 0.4364(6) 0.032(5) Uani 1 1 d U
H6 H 0.1362 0.1294 0.4573 0.039 Uiso 1 1 calc R
C7 C 0.2394(11) 0.0783(11) 0.4058(6) 0.043(6) Uani 1 1 d .
H7 H 0.2692 0.0433 0.4044 0.052 Uiso 1 1 calc R
C8 C 0.2327(10) 0.1304(10) 0.3782(6) 0.037(5) Uani 1 1 d .
H8 H 0.2585 0.1304 0.3575 0.045 Uiso 1 1 calc R
C9 C 0.2413(10) -0.1191(13) 0.4239(7) 0.046(6) Uani 1 1 d .
H9 H 0.2818 -0.1155 0.4380 0.055 Uiso 1 1 calc R
C10 C 0.2276(11) -0.1669(12) 0.3932(7) 0.048(6) Uani 1 1 d .
H10 H 0.2583 -0.1983 0.3877 0.057 Uiso 1 1 calc R
C11 C 0.1296(10) -0.1285(12) 0.3802(7) 0.042(6) Uani 1 1 d .
H11 H 0.0899 -0.1311 0.3647 0.051 Uiso 1 1 calc R
C12 C 0.1432(10) -0.0800(11) 0.4129(7) 0.042(6) Uani 1 1 d .
H12 H 0.1120 -0.0498 0.4191 0.050 Uiso 1 1 calc R
C13 C 0.0824(9) -0.1486(11) 0.2624(6) 0.036(5) Uani 1 1 d .
H13 H 0.0475 -0.1720 0.2687 0.043 Uiso 1 1 calc R
C14 C 0.0764(12) -0.0943(15) 0.2322(8) 0.059(7) Uani 1 1 d .
H14 H 0.0367 -0.0834 0.2184 0.071 Uiso 1 1 calc R
C15 C 0.1773(10) -0.0743(10) 0.2444(6) 0.033(5) Uani 1 1 d .
H15 H 0.2122 -0.0491 0.2398 0.040 Uiso 1 1 calc R
C16 C 0.1844(11) -0.1263(13) 0.2738(7) 0.045(6) Uani 1 1 d .
H16 H 0.2235 -0.1349 0.2893 0.054 Uiso 1 1 calc R
C17 C 0.5695(9) -0.1591(11) 0.5667(6) 0.033(5) Uani 1 1 d U
H17 H 0.6025 -0.1860 0.5603 0.040 Uiso 1 1 calc R
C18 C 0.5797(11) -0.1075(12) 0.5975(7) 0.047(6) Uani 1 1 d .
H18 H 0.6192 -0.1031 0.6132 0.056 Uiso 1 1 calc R
C19 C 0.4799(8) -0.0716(10) 0.5828(6) 0.028(4) Uani 1 1 d U
H19 H 0.4477 -0.0410 0.5867 0.033 Uiso 1 1 calc R
C20 C 0.4696(9) -0.1234(12) 0.5539(7) 0.042(6) Uani 1 1 d .
H20 H 0.4302 -0.1278 0.5380 0.050 Uiso 1 1 calc R
C21 C 0.4265(10) -0.1546(14) 0.4432(8) 0.054(7) Uani 1 1 d .
H21 H 0.3921 -0.1670 0.4554 0.065 Uiso 1 1 calc R
C22 C 0.4200(11) -0.1087(15) 0.4109(8) 0.063(8) Uani 1 1 d .
H22 H 0.3805 -0.0915 0.4009 0.076 Uiso 1 1 calc R
C23 C 0.5190(8) -0.1153(12) 0.4062(6) 0.039(6) Uani 1 1 d .
H23 H 0.5534 -0.1022 0.3943 0.047 Uiso 1 1 calc R
C24 C 0.5279(9) -0.1645(11) 0.4378(6) 0.042(6) Uani 1 1 d .
H24 H 0.5665 -0.1857 0.4454 0.050 Uiso 1 1 calc R
N25 N 0.0907(11) 0.0181(14) 0.3279(7) 0.071(8) Uani 1 1 d .
O1 O 0.0426(11) -0.0097(14) 0.3122(8) 0.117(10) Uani 1 1 d .
O2 O 0.0920(9) 0.0607(11) 0.3578(5) 0.074(6) Uani 1 1 d .
O3 O 0.1405(13) 0.0042(13) 0.3151(8) 0.114(9) Uani 1 1 d .
N26 N 0.2406(9) 0.0095(8) 0.1407(5) 0.053(5) Uani 1 1 d D
O4 O 0.2448(9) 0.0742(8) 0.1416(6) 0.090(7) Uani 1 1 d DU
O5 O 0.2630(10) -0.0264(10) 0.1709(5) 0.095(8) Uani 1 1 d D
O6 O 0.2112(11) -0.0196(10) 0.1093(6) 0.116(9) Uani 1 1 d DU
N27 N 0.0066(9) 0.2235(9) 0.3498(4) 0.054(6) Uani 1 1 d D
O7 O -0.0225(8) 0.1907(10) 0.3200(5) 0.084(7) Uani 1 1 d D
O8 O 0.0401(8) 0.2732(9) 0.3432(5) 0.079(6) Uani 1 1 d D
O9 O 0.0031(10) 0.2060(11) 0.3867(4) 0.092(7) Uani 1 1 d D
N28 N 0.0776(10) 0.0039(13) 0.5112(6) 0.053(6) Uani 1 1 d .
O10 O 0.0619(10) -0.0405(11) 0.4849(6) 0.078(6) Uani 1 1 d .
O11 O 0.0759(9) 0.0696(8) 0.5017(6) 0.073(6) Uani 1 1 d .
O12 O 0.1005(9) -0.0151(11) 0.5457(6) 0.075(6) Uani 1 1 d .
N29 N -0.0046(11) -0.2479(13) 0.3355(8) 0.062(6) Uani 1 1 d .
O13 O -0.0102(10) -0.2697(12) 0.2994(5) 0.084(7) Uani 1 1 d .
O14 O 0.0037(12) -0.2905(15) 0.3650(7) 0.118(10) Uani 1 1 d .
O15 O -0.0051(10) -0.1852(12) 0.3432(7) 0.093(7) Uani 1 1 d .
N30 N 0.3757(11) 0.0049(12) 0.4908(5) 0.081(9) Uani 1 1 d D
O16 O 0.3601(11) 0.0031(15) 0.4525(6) 0.160(14) Uani 1 1 d D
O17 O 0.4168(11) 0.0444(13) 0.5062(7) 0.135(10) Uani 1 1 d DU
O18 O 0.3573(13) -0.0406(14) 0.5127(7) 0.150(12) Uani 1 1 d DU
N31 N 0.6776(9) -0.2135(12) 0.4994(7) 0.053(5) Uani 1 1 d .
O19 O 0.6357(8) -0.2594(9) 0.4987(5) 0.051(4) Uani 1 1 d .
O20 O 0.6801(9) -0.1817(10) 0.4650(6) 0.075(6) Uani 1 1 d .
O21 O 0.7120(9) -0.2011(13) 0.5314(5) 0.089(8) Uani 1 1 d .
N32 N 0.3262(9) -0.2373(7) 0.5192(4) 0.051(6) Uani 1 1 d D
O22 O 0.3479(8) -0.2962(8) 0.5281(6) 0.090(7) Uani 1 1 d D
O23 O 0.3097(11) -0.2201(11) 0.4823(5) 0.102(8) Uani 1 1 d D
O24 O 0.3251(11) -0.1930(10) 0.5473(5) 0.112(9) Uani 1 1 d D
N33 N 0.6599(12) -0.2520(15) 0.6707(10) 0.086(9) Uani 1 1 d .
O25 O 0.6562(11) -0.2291(12) 0.6357(6) 0.086(7) Uani 1 1 d .
O26 O 0.6585(12) -0.2084(15) 0.7000(8) 0.113(9) Uani 1 1 d U
O27 O 0.6609(13) -0.3159(17) 0.6756(9) 0.133(10) Uani 1 1 d U
N34 N 0.6973(8) 0.0193(8) 0.6771(4) 0.059(6) Uani 1 1 d D
O28 O 0.6895(9) -0.0451(8) 0.6729(5) 0.079(6) Uani 1 1 d D
O29 O 0.6927(7) 0.0482(9) 0.7111(4) 0.074(6) Uani 1 1 d D
O30 O 0.7080(10) 0.0557(9) 0.6472(5) 0.094(8) Uani 1 1 d D
N35 N 0.6586(8) 0.2263(12) 0.6780(5) 0.060(6) Uani 1 1 d DU
O31 O 0.6408(11) 0.2025(16) 0.7096(6) 0.149(11) Uani 1 1 d DU
O32 O 0.6270(10) 0.2187(14) 0.6431(6) 0.117(9) Uani 1 1 d DU
O33 O 0.7112(9) 0.2475(16) 0.6807(8) 0.153(12) Uani 1 1 d DU
N36 N 0.4182(11) -0.0028(10) 0.6909(6) 0.079(8) Uani 1 1 d DU
O34 O 0.4499(16) -0.0290(15) 0.7221(8) 0.193(15) Uani 1 1 d DU
O35 O 0.4028(11) -0.0398(11) 0.6594(6) 0.104(8) Uani 1 1 d DU
O36 O 0.4072(15) 0.0606(10) 0.6900(9) 0.174(14) Uani 1 1 d DU
O1W O -0.0111(8) 0.0286(12) 0.0921(6) 0.081(6) Uani 1 1 d .
O2W O 0.6429(10) -0.3309(9) 0.5743(5) 0.072(6) Uani 1 1 d .
O3W O 0.3444(11) -0.3064(15) 0.4245(7) 0.117(9) Uani 1 1 d U
O4W O 0.1817(9) -0.4329(11) 0.2660(7) 0.096(7) Uani 1 1 d .
O5W O 0.1579(14) 0.4577(17) 0.4105(9) 0.156(12) Uani 1 1 d U
O6W O 0.0000 0.309(3) 0.2500 0.20(2) Uani 1 2 d SU

loop_
_atom_site_aniso_label
_atom_site_aniso_U_11
_atom_site_aniso_U_22
_atom_site_aniso_U_33
_atom_site_aniso_U_23
_atom_site_aniso_U_13
_atom_site_aniso_U_12
Pt1 0.0480(5) 0.0352(5) 0.0294(4) -0.0023(4) 0.0101(4) -0.0033(4)
Pt2 0.0655(6) 0.0291(5) 0.0329(5) -0.0019(4) 0.0107(4) -0.0005(4)
Pt3 0.0445(5) 0.0335(5) 0.0320(5) 0.0003(4) 0.0098(4) -0.0018(3)
Pt4 0.0611(6) 0.0301(5) 0.0375(5) -0.0025(4) 0.0169(4) -0.0001(4)
Pt5 0.0514(5) 0.0283(5) 0.0299(4) -0.0002(3) 0.0091(4) -0.0007(3)
Pt6 0.0439(5) 0.0315(5) 0.0285(4) -0.0004(3) 0.0096(4) -0.0003(3)
N1 0.035(9) 0.011(8) 0.060(12) 0.008(8) 0.006(8) 0.011(6)
N2 0.031(5) 0.033(6) 0.035(5) -0.005(4) 0.009(4) 0.006(4)
N3 0.050(11) 0.041(11) 0.015(8) -0.012(8) -0.001(7) 0.006(8)
N4 0.050(11) 0.024(10) 0.039(10) -0.014(8) -0.008(8) -0.011(8)
N5 0.027(9) 0.021(9) 0.052(11) 0.004(8) 0.001(8) 0.010(7)
N6 0.041(10) 0.022(10) 0.052(11) -0.014(8) 0.005(9) 0.009(7)
N7 0.047(11) 0.030(10) 0.024(9) -0.013(8) 0.003(8) 0.005(8)
N8 0.033(9) 0.028(9) 0.021(8) -0.002(7) -0.003(7) -0.016(7)
N9 0.078(15) 0.058(14) 0.019(9) 0.011(9) 0.013(9) 0.006(11)
N10 0.037(5) 0.030(6) 0.038(6) -0.004(4) 0.007(4) -0.001(4)
N11 0.15(3) 0.023(13) 0.067(16) -0.011(11) 0.002(15) 0.006(13)
N12 0.092(17) 0.032(13) 0.076(16) -0.030(11) 0.029(13) -0.007(11)
N13 0.055(12) 0.041(12) 0.047(12) 0.012(10) 0.007(9) 0.011(9)
N14 0.053(13) 0.047(14) 0.065(14) 0.010(11) -0.004(10) -0.014(10)
N15 0.069(15) 0.044(14) 0.067(15) -0.013(11) 0.009(11) -0.002(10)
N16 0.048(6) 0.040(6) 0.044(6) -0.003(4) 0.012(4) 0.002(4)
N17 0.031(8) 0.031(9) 0.006(6) -0.004(6) -0.002(6) 0.003(6)
N18 0.028(5) 0.019(5) 0.027(5) 0.006(4) -0.004(4) 0.002(4)
N19 0.026(8) 0.006(8) 0.068(12) -0.003(7) -0.005(8) -0.007(6)
N20 0.025(5) 0.016(5) 0.025(5) 0.001(4) 0.002(4) -0.003(4)
N21 0.037(5) 0.028(5) 0.036(5) 0.001(4) 0.007(4) 0.006(4)
N22 0.095(17) 0.032(12) 0.034(10) -0.012(9) -0.002(10) -0.011(10)
N23 0.021(8) 0.034(10) 0.049(11) -0.014(8) 0.007(7) -0.018(7)
N24 0.080(15) 0.044(13) 0.042(12) 0.005(10) 0.015(10) 0.011(10)
C1 0.055(15) 0.043(16) 0.066(16) -0.035(13) 0.009(12) -0.028(11)
C2 0.072(17) 0.039(15) 0.057(16) -0.021(12) 0.028(13) -0.029(12)
C3 0.067(17) 0.055(18) 0.044(14) 0.012(13) 0.007(12) 0.019(13)
C4 0.045(15) 0.11(3) 0.062(18) -0.028(18) -0.006(13) 0.005(16)
C5 0.040(6) 0.036(6) 0.036(6) -0.007(5) 0.007(4) -0.002(4)
C6 0.037(6) 0.029(6) 0.033(6) 0.005(4) 0.010(4) 0.000(4)
C7 0.071(16) 0.032(13) 0.030(12) -0.018(10) 0.018(11) 0.001(11)
C8 0.067(15) 0.018(11) 0.028(11) 0.015(9) 0.010(10) 0.003(9)
C9 0.031(12) 0.061(17) 0.047(14) -0.002(12) 0.013(10) -0.001(11)
C10 0.062(15) 0.038(14) 0.045(14) -0.032(11) 0.012(12) 0.008(11)
C11 0.045(13) 0.042(14) 0.042(13) 0.007(11) 0.012(10) 0.022(10)
C12 0.045(13) 0.032(13) 0.047(13) -0.026(10) 0.002(10) -0.014(9)
C13 0.030(11) 0.041(13) 0.036(11) 0.000(10) 0.001(9) -0.005(9)
C14 0.057(16) 0.07(2) 0.054(16) -0.012(14) 0.007(13) 0.017(13)
C15 0.058(14) 0.026(12) 0.020(10) -0.011(9) 0.017(9) -0.013(9)
C16 0.056(14) 0.048(15) 0.037(13) -0.006(11) 0.021(11) -0.003(11)
C17 0.037(6) 0.029(6) 0.034(6) -0.004(4) 0.009(4) 0.004(4)
C18 0.061(15) 0.041(15) 0.041(13) -0.009(11) 0.014(11) 0.006(11)
C19 0.030(6) 0.025(6) 0.029(6) -0.004(4) 0.006(4) 0.006(4)
C20 0.027(11) 0.046(15) 0.055(14) 0.014(11) 0.016(10) 0.010(9)
C21 0.039(13) 0.061(18) 0.060(16) 0.022(14) 0.004(12) -0.008(11)
C22 0.050(15) 0.07(2) 0.076(19) 0.032(16) 0.018(13) 0.028(13)
C23 0.024(10) 0.067(17) 0.032(11) 0.022(11) 0.017(8) -0.014(10)
C24 0.034(11) 0.043(14) 0.044(13) 0.019(11) -0.006(10) 0.010(9)
N25 0.074(17) 0.09(2) 0.048(13) -0.036(14) -0.004(12) 0.023(14)
O1 0.082(17) 0.14(3) 0.12(2) -0.072(18) 0.006(15) -0.045(15)
O2 0.096(15) 0.084(16) 0.046(11) -0.024(11) 0.025(10) -0.008(11)
O3 0.13(2) 0.09(2) 0.13(2) -0.030(16) 0.056(18) 0.023(16)
N26 0.064(14) 0.049(14) 0.054(14) 0.000(11) 0.033(11) 0.008(11)
O4 0.089(8) 0.088(8) 0.094(8) -0.001(5) 0.017(5) 0.001(5)
O5 0.113(19) 0.13(2) 0.051(12) 0.021(14) 0.038(12) 0.012(15)
O6 0.115(10) 0.116(10) 0.116(10) -0.005(5) 0.020(5) -0.001(5)
N27 0.060(13) 0.032(12) 0.077(17) 0.011(11) 0.028(12) -0.018(10)
O7 0.077(14) 0.105(19) 0.069(13) -0.022(13) 0.006(11) -0.015(12)
O8 0.078(14) 0.105(18) 0.064(13) -0.026(12) 0.042(11) -0.020(12)
O9 0.12(2) 0.11(2) 0.046(12) 0.002(13) 0.024(12) -0.014(15)
N28 0.061(14) 0.079(18) 0.019(9) -0.016(11) 0.010(9) -0.002(11)
O10 0.116(18) 0.074(16) 0.045(11) 0.000(11) 0.013(11) -0.004(12)
O11 0.107(15) 0.011(9) 0.118(17) -0.007(9) 0.068(13) 0.005(8)
O12 0.096(16) 0.075(15) 0.049(12) -0.006(11) 0.001(10) -0.017(11)
N29 0.070(16) 0.048(16) 0.070(17) 0.015(13) 0.015(13) 0.001(11)
O13 0.097(16) 0.14(2) 0.015(8) -0.016(11) 0.013(9) -0.010(13)
O14 0.12(2) 0.14(3) 0.098(19) 0.056(18) 0.031(15) -0.015(17)
O15 0.084(16) 0.069(17) 0.114(19) -0.015(14) -0.019(13) 0.000(12)
N30 0.085(19) 0.08(2) 0.069(18) 0.012(15) -0.014(15) -0.021(14)
O16 0.12(3) 0.22(4) 0.12(2) -0.05(2) -0.027(19) 0.05(2)
O17 0.136(11) 0.133(11) 0.134(11) -0.001(5) 0.016(5) -0.003(5)
O18 0.147(12) 0.150(12) 0.152(12) 0.007(5) 0.024(5) 0.000(5)
N31 0.050(13) 0.054(15) 0.055(14) -0.005(12) 0.011(10) -0.007(10)
O19 0.069(12) 0.049(11) 0.037(9) 0.001(8) 0.019(8) -0.015(8)
O20 0.106(16) 0.049(13) 0.077(14) -0.001(11) 0.037(12) 0.001(10)
O21 0.079(15) 0.15(2) 0.039(10) -0.030(13) 0.003(10) -0.015(14)
N32 0.045(12) 0.045(13) 0.059(14) 0.004(11) -0.004(10) -0.011(9)
O22 0.076(14) 0.054(14) 0.137(19) 0.061(13) 0.009(13) 0.002(10)
O23 0.13(2) 0.11(2) 0.064(14) 0.028(14) 0.017(13) 0.043(16)
O24 0.13(2) 0.11(2) 0.093(18) -0.038(16) 0.009(15) -0.019(16)
N33 0.069(18) 0.08(2) 0.11(2) -0.039(19) -0.001(16) 0.008(14)
O25 0.12(2) 0.099(19) 0.033(10) 0.012(12) 0.004(11) 0.010(13)
O26 0.112(10) 0.114(10) 0.112(10) -0.005(5) 0.020(5) -0.005(5)
O27 0.134(11) 0.131(11) 0.133(11) 0.003(5) 0.018(5) -0.002(5)
N34 0.025(10) 0.085(19) 0.061(15) 0.003(14) -0.010(10) -0.010(10)
O28 0.076(14) 0.065(15) 0.095(16) -0.032(12) 0.007(11) -0.014(11)
O29 0.058(12) 0.108(18) 0.048(11) -0.030(11) -0.014(9) 0.012(10)
O30 0.12(2) 0.098(19) 0.066(14) 0.034(14) 0.031(12) -0.014(14)
N35 0.062(7) 0.059(7) 0.060(7) -0.001(5) 0.010(5) 0.000(5)
O31 0.152(12) 0.148(12) 0.148(12) 0.002(5) 0.025(5) 0.000(5)
O32 0.117(10) 0.117(10) 0.116(10) -0.002(5) 0.015(5) 0.006(5)
O33 0.151(13) 0.153(13) 0.155(13) -0.007(5) 0.026(5) -0.001(5)
N36 0.078(9) 0.078(9) 0.082(9) 0.003(5) 0.017(5) 0.000(5)
O34 0.191(16) 0.196(16) 0.192(16) 0.002(5) 0.031(6) -0.003(5)
O35 0.104(9) 0.107(9) 0.104(9) -0.007(5) 0.020(5) -0.004(5)
O36 0.173(14) 0.173(14) 0.178(14) -0.001(5) 0.033(5) -0.001(5)
O1W 0.075(13) 0.108(19) 0.061(12) -0.025(12) 0.009(10) -0.003(12)
O2W 0.140(18) 0.036(11) 0.047(10) 0.001(9) 0.041(10) 0.017(11)
O3W 0.117(10) 0.113(10) 0.119(10) -0.001(5) 0.016(5) 0.002(5)
O4W 0.081(15) 0.073(17) 0.13(2) -0.018(14) 0.011(13) 0.020(11)
O5W 0.154(12) 0.156(13) 0.158(12) 0.002(5) 0.026(5) 0.002(5)
O6W 0.20(2) 0.20(2) 0.20(2) 0.000 0.034(6) 0.000

loop_
_atom_type_symbol
_atom_type_description
_atom_type_scat_dispersion_real
_atom_type_scat_dispersion_imag
_atom_type_scat_source
C C 0.0033 0.0016 'International Tables Vol C Tables 4.2.6.8 and 6.1.1.4'
H H 0.0000 0.0000 'International Tables Vol C Tables 4.2.6.8 and 6.1.1.4'
N N 0.0061 0.0033 'International Tables Vol C Tables 4.2.6.8 and 6.1.1.4'
O O 0.0106 0.0060 'International Tables Vol C Tables 4.2.6.8 and 6.1.1.4'
Pt Pt -1.7033 8.3905 'International Tables Vol C Tables 4.2.6.8 and 6.1.1.4'

loop_
_geom_angle_atom_site_label_1
_geom_angle_atom_site_label_2
_geom_angle_atom_site_label_3
_geom_angle
_geom_angle_site_symmetry_1
_geom_angle_site_symmetry_3
N8 Pt1 N1 90.2(6) . .
N8 Pt1 N10 178.7(6) . .
N1 Pt1 N10 90.8(7) . .
N8 Pt1 N9 90.1(7) . .
N1 Pt1 N9 178.8(7) . .
N10 Pt1 N9 88.9(7) . .
N3 Pt2 N11 179.0(9) . .
N3 Pt2 N2 90.5(7) . .
N11 Pt2 N2 90.1(8) . .
N3 Pt2 N12 89.6(8) . .
N11 Pt2 N12 89.8(9) . .
N2 Pt2 N12 177.9(8) . .
N4 Pt3 N14 178.6(9) . .
N4 Pt3 N13 89.5(7) . .
N14 Pt3 N13 91.3(8) . .
N4 Pt3 N5 90.0(7) . .
N14 Pt3 N5 89.2(8) . .
N13 Pt3 N5 177.3(7) . .
N15 Pt4 N7 176.3(8) . .
N15 Pt4 N6 92.6(8) . .
N7 Pt4 N6 90.4(7) . .
N15 Pt4 N16 89.5(8) . .
N7 Pt4 N16 87.6(7) . .
N6 Pt4 N16 176.2(7) . .
N19 Pt5 N22 179.4(8) . .
N19 Pt5 N17 89.8(6) . .
N22 Pt5 N17 90.7(6) . .
N19 Pt5 N21 91.2(7) . .
N22 Pt5 N21 88.3(7) . .
N17 Pt5 N21 178.1(7) . .
N20 Pt6 N18 89.7(6) 5_656 .
N20 Pt6 N23 176.7(7) 5_656 .
N18 Pt6 N23 87.9(6) . .
N20 Pt6 N24 89.9(7) 5_656 .
N18 Pt6 N24 177.6(7) . .
N23 Pt6 N24 92.6(7) . .
C1 N1 C4 116(2) . .
C1 N1 Pt1 122.7(16) . .
C4 N1 Pt1 121.7(16) . .
C2 N2 C3 116(2) . .
C2 N2 Pt2 118.4(14) . .
C3 N2 Pt2 125.4(16) . .
C8 N3 C5 113.5(18) . .
C8 N3 Pt2 123.3(15) . .
C5 N3 Pt2 123.2(14) . .
C6 N4 C7 113.2(18) . .
C6 N4 Pt3 125.1(16) . .
C7 N4 Pt3 121.6(15) . .
C12 N5 C9 115.7(19) . .
C12 N5 Pt3 120.0(14) . .
C9 N5 Pt3 124.3(14) . .
C10 N6 C11 117.2(19) . .
C10 N6 Pt4 126.7(14) . .
C11 N6 Pt4 116.0(14) . .
C13 N7 C16 117(2) . .
C13 N7 Pt4 121.2(15) . .
C16 N7 Pt4 121.9(14) . .
C15 N8 C14 111.5(18) . .
C15 N8 Pt1 125.3(13) . .
C14 N8 Pt1 123.2(15) . .
Pt1 N9 H9A 109.5 . .
Pt1 N9 H9B 109.5 . .
H9A N9 H9B 109.5 . .
Pt1 N9 H9C 109.5 . .
H9A N9 H9C 109.5 . .
H9B N9 H9C 109.5 . .
Pt1 N10 H10A 109.5 . .
Pt1 N10 H10B 109.5 . .
H10A N10 H10B 109.5 . .
Pt1 N10 H10C 109.5 . .
H10A N10 H10C 109.5 . .
H10B N10 H10C 109.5 . .
Pt2 N11 H11A 109.5 . .
Pt2 N11 H11B 109.5 . .
H11A N11 H11B 109.5 . .
Pt2 N11 H11C 109.5 . .
H11A N11 H11C 109.5 . .
H11B N11 H11C 109.5 . .
Pt2 N12 H12A 109.5 . .
Pt2 N12 H12B 109.5 . .
H12A N12 H12B 109.5 . .
Pt2 N12 H12C 109.5 . .
H12A N12 H12C 109.5 . .
H12B N12 H12C 109.5 . .
Pt3 N13 H13A 109.5 . .
Pt3 N13 H13B 109.5 . .
H13A N13 H13B 109.5 . .
Pt3 N13 H13C 109.5 . .
H13A N13 H13C 109.5 . .
H13B N13 H13C 109.5 . .
Pt3 N14 H14A 109.5 . .
Pt3 N14 H14B 109.5 . .
H14A N14 H14B 109.5 . .
Pt3 N14 H14C 109.5 . .
H14A N14 H14C 109.5 . .
H14B N14 H14C 109.5 . .
Pt4 N15 H15A 109.5 . .
Pt4 N15 H15B 109.5 . .
H15A N15 H15B 109.5 . .
Pt4 N15 H15C 109.5 . .
H15A N15 H15C 109.5 . .
H15B N15 H15C 109.5 . .
Pt4 N16 H16A 109.5 . .
Pt4 N16 H16B 109.5 . .
H16A N16 H16B 109.5 . .
Pt4 N16 H16C 109.5 . .
H16A N16 H16C 109.5 . .
H16B N16 H16C 109.5 . .
C17 N17 C20 115.3(17) . .
C17 N17 Pt5 124.0(13) . .
C20 N17 Pt5 120.7(13) . .
C19 N18 C18 115.3(17) . .
C19 N18 Pt6 120.4(13) . .
C18 N18 Pt6 124.2(13) . .
C21 N19 C24 114.9(19) . .
C21 N19 Pt5 124.1(16) . .
C24 N19 Pt5 120.9(12) . .
C23 N20 C22 111.3(16) . .
C23 N20 Pt6 128.5(13) . 5_656
C22 N20 Pt6 120.1(13) . 5_656
Pt5 N21 H21A 109.5 . .
Pt5 N21 H21B 109.5 . .
H21A N21 H21B 109.5 . .
Pt5 N21 H21C 109.5 . .
H21A N21 H21C 109.5 . .
H21B N21 H21C 109.5 . .
Pt5 N22 H22A 109.5 . .
Pt5 N22 H22B 109.5 . .
H22A N22 H22B 109.5 . .
Pt5 N22 H22C 109.5 . .
H22A N22 H22C 109.5 . .
H22B N22 H22C 109.5 . .
Pt6 N23 H23A 109.5 . .
Pt6 N23 H23B 109.5 . .
H23A N23 H23B 109.5 . .
Pt6 N23 H23C 109.5 . .
H23A N23 H23C 109.5 . .
H23B N23 H23C 109.5 . .
Pt6 N24 H24A 109.5 . .
Pt6 N24 H24B 109.5 . .
H24A N24 H24B 109.5 . .
Pt6 N24 H24C 109.5 . .
H24A N24 H24C 109.5 . .
H24B N24 H24C 109.5 . .
N1 C1 C2 122(2) . .
N1 C1 H1 119.2 . .
C2 C1 H1 119.2 . .
N2 C2 C1 121(2) . .
N2 C2 H2 119.4 . .
C1 C2 H2 119.4 . .
N2 C3 C4 124(3) . .
N2 C3 H3 118.1 . .
C4 C3 H3 118.1 . .
C3 C4 N1 122(2) . .
C3 C4 H4 119.2 . .
N1 C4 H4 119.2 . .
C6 C5 N3 122(2) . .
C6 C5 H5 118.9 . .
N3 C5 H5 118.9 . .
C5 C6 N4 125(2) . .
C5 C6 H6 117.7 . .
N4 C6 H6 117.7 . .
C8 C7 N4 121(2) . .
C8 C7 H7 119.5 . .
N4 C7 H7 119.5 . .
C7 C8 N3 126(2) . .
C7 C8 H8 117.2 . .
N3 C8 H8 117.2 . .
C10 C9 N5 121(2) . .
C10 C9 H9 119.4 . .
N5 C9 H9 119.4 . .
N6 C10 C9 123(2) . .
N6 C10 H10 118.3 . .
C9 C10 H10 118.3 . .
N6 C11 C12 120(2) . .
N6 C11 H11 120.1 . .
C12 C11 H11 120.1 . .
N5 C12 C11 123(2) . .
N5 C12 H12 118.7 . .
C11 C12 H12 118.7 . .
N7 C13 C14 120(2) . .
N7 C13 H13 120.1 . .
C14 C13 H13 120.1 . .
N8 C14 C13 125(2) . .
N8 C14 H14 117.4 . .
C13 C14 H14 117.4 . .
C16 C15 N8 124(2) . .
C16 C15 H15 117.8 . .
N8 C15 H15 117.8 . .
C15 C16 N7 122(2) . .
C15 C16 H16 119.0 . .
N7 C16 H16 119.0 . .
N17 C17 C18 121.3(19) . .
N17 C17 H17 119.3 . .
C18 C17 H17 119.3 . .
N18 C18 C17 123(2) . .
N18 C18 H18 118.5 . .
C17 C18 H18 118.5 . .
C20 C19 N18 121.4(18) . .
C20 C19 H19 119.3 . .
N18 C19 H19 119.3 . .
C19 C20 N17 123.3(18) . .
C19 C20 H20 118.4 . .
N17 C20 H20 118.4 . .
C22 C21 N19 122(2) . .
C22 C21 H21 119.1 . .
N19 C21 H21 119.1 . .
C21 C22 N20 125(2) . .
C21 C22 H22 117.6 . .
N20 C22 H22 117.6 . .
N20 C23 C24 126.5(18) . .
N20 C23 H23 116.8 . .
C24 C23 H23 116.8 . .
C23 C24 N19 120.5(18) . .
C23 C24 H24 119.7 . .
N19 C24 H24 119.7 . .
O1 N25 O2 120(3) . .
O1 N25 O3 122(3) . .
O2 N25 O3 118(2) . .
O5 N26 O4 121.0(8) . .
O5 N26 O6 119.6(8) . .
O4 N26 O6 119.3(8) . .
O7 N27 O8 120.3(8) . .
O7 N27 O9 120.0(8) . .
O8 N27 O9 119.7(8) . .
O12 N28 O10 118(3) . .
O12 N28 O11 120(2) . .
O10 N28 O11 121(2) . .
O15 N29 O13 121(3) . .
O15 N29 O14 119(3) . .
O13 N29 O14 119(3) . .
O16 N30 O17 119.8(9) . .
O16 N30 O18 119.5(9) . .
O17 N30 O18 119.6(9) . .
O21 N31 O20 123(2) . .
O21 N31 O19 121(2) . .
O20 N31 O19 116(2) . .
O23 N32 O22 120.6(8) . .
O23 N32 O24 119.3(8) . .
O22 N32 O24 119.9(8) . .
O25 N33 O27 119(3) . .
O25 N33 O26 117(3) . .
O27 N33 O26 124(4) . .
O28 N34 O30 120.5(8) . .
O28 N34 O29 119.8(8) . .
O30 N34 O29 119.6(8) . .
O33 N35 O32 120.3(9) . .
O33 N35 O31 119.4(9) . .
O32 N35 O31 119.4(9) . .
O36 N36 O35 120.5(9) . .
O36 N36 O34 119.9(9) . .
O35 N36 O34 119.2(9) . .

loop_
_geom_bond_atom_site_label_1
_geom_bond_atom_site_label_2
_geom_bond_distance
_geom_bond_site_symmetry_2
Pt1 N8 1.935(15) .
Pt1 N1 1.990(18) .
Pt1 N10 2.001(16) .
Pt1 N9 2.037(18) .
Pt2 N3 1.974(17) .
Pt2 N11 2.00(2) .
Pt2 N2 2.002(16) .
Pt2 N12 2.031(18) .
Pt3 N4 1.982(18) .
Pt3 N14 1.989(18) .
Pt3 N13 2.006(19) .
Pt3 N5 2.009(17) .
Pt4 N15 1.90(2) .
Pt4 N7 1.988(17) .
Pt4 N6 2.026(17) .
Pt4 N16 2.050(17) .
Pt5 N19 1.975(17) .
Pt5 N22 1.995(18) .
Pt5 N17 1.999(14) .
Pt5 N21 2.007(15) .
Pt6 N20 1.968(15) 5_656
Pt6 N18 1.977(15) .
Pt6 N23 1.996(17) .
Pt6 N24 2.009(19) .
N1 C1 1.33(3) .
N1 C4 1.38(3) .
N2 C2 1.34(3) .
N2 C3 1.34(3) .
N3 C8 1.36(3) .
N3 C5 1.41(3) .
N4 C6 1.37(3) .
N4 C7 1.43(3) .
N5 C12 1.32(2) .
N5 C9 1.40(3) .
N6 C10 1.31(3) .
N6 C11 1.37(3) .
N7 C13 1.32(2) .
N7 C16 1.38(3) .
N8 C15 1.36(2) .
N8 C14 1.38(3) .
N9 H9A 0.9100 .
N9 H9B 0.9100 .
N9 H9C 0.9100 .
N10 H10A 0.9100 .
N10 H10B 0.9100 .
N10 H10C 0.9100 .
N11 H11A 0.9100 .
N11 H11B 0.9100 .
N11 H11C 0.9100 .
N12 H12A 0.9100 .
N12 H12B 0.9100 .
N12 H12C 0.9100 .
N13 H13A 0.9100 .
N13 H13B 0.9100 .
N13 H13C 0.9100 .
N14 H14A 0.9100 .
N14 H14B 0.9100 .
N14 H14C 0.9100 .
N15 H15A 0.9100 .
N15 H15B 0.9100 .
N15 H15C 0.9100 .
N16 H16A 0.9100 .
N16 H16B 0.9100 .
N16 H16C 0.9100 .
N17 C17 1.32(2) .
N17 C20 1.41(2) .
N18 C19 1.36(2) .
N18 C18 1.38(3) .
N19 C21 1.36(3) .
N19 C24 1.39(3) .
N20 C23 1.32(2) .
N20 C22 1.41(3) .
N20 Pt6 1.968(15) 5_656
N21 H21A 0.9100 .
N21 H21B 0.9100 .
N21 H21C 0.9100 .
N22 H22A 0.9100 .
N22 H22B 0.9100 .
N22 H22C 0.9100 .
N23 H23A 0.9100 .
N23 H23B 0.9100 .
N23 H23C 0.9100 .
N24 H24A 0.9100 .
N24 H24B 0.9100 .
N24 H24C 0.9100 .
C1 C2 1.43(3) .
C1 H1 0.9500 .
C2 H2 0.9500 .
C3 C4 1.35(3) .
C3 H3 0.9500 .
C4 H4 0.9500 .
C5 C6 1.33(3) .
C5 H5 0.9500 .
C6 H6 0.9500 .
C7 C8 1.32(3) .
C7 H7 0.9500 .
C8 H8 0.9500 .
C9 C10 1.34(3) .
C9 H9 0.9500 .
C10 H10 0.9500 .
C11 C12 1.40(3) .
C11 H11 0.9500 .
C12 H12 0.9500 .
C13 C14 1.41(3) .
C13 H13 0.9500 .
C14 H14 0.9500 .
C15 C16 1.36(3) .
C15 H15 0.9500 .
C16 H16 0.9500 .
C17 C18 1.39(3) .
C17 H17 0.9500 .
C18 H18 0.9500 .
C19 C20 1.35(3) .
C19 H19 0.9500 .
C20 H20 0.9500 .
C21 C22 1.35(3) .
C21 H21 0.9500 .
C22 H22 0.9500 .
C23 C24 1.37(3) .
C23 H23 0.9500 .
C24 H24 0.9500 .
N25 O1 1.23(3) .
N25 O2 1.25(2) .
N25 O3 1.28(3) .
N26 O5 1.226(10) .
N26 O4 1.233(10) .
N26 O6 1.245(10) .
N27 O7 1.239(9) .
N27 O8 1.245(9) .
N27 O9 1.252(9) .
N28 O12 1.20(2) .
N28 O10 1.21(2) .
N28 O11 1.28(3) .
N29 O15 1.22(3) .
N29 O13 1.22(3) .
N29 O14 1.24(3) .
N30 O16 1.229(10) .
N30 O17 1.230(10) .
N30 O18 1.230(10) .
N31 O21 1.21(2) .
N31 O20 1.27(3) .
N31 O19 1.28(2) .
N32 O23 1.233(9) .
N32 O22 1.234(9) .
N32 O24 1.240(10) .
N33 O25 1.20(3) .
N33 O27 1.22(3) .
N33 O26 1.26(3) .
N34 O28 1.239(10) .
N34 O30 1.240(10) .
N34 O29 1.248(9) .
N35 O33 1.235(10) .
N35 O32 1.236(10) .
N35 O31 1.240(10) .
N36 O36 1.228(10) .
N36 O35 1.236(10) .
N36 O34 1.240(10) .

loop_
_geom_torsion_atom_site_label_1
_geom_torsion_atom_site_label_2
_geom_torsion_atom_site_label_3
_geom_torsion_atom_site_label_4
_geom_torsion
_geom_torsion_site_symmetry_1
N8 Pt1 N1 C1 98.8(18) .
N10 Pt1 N1 C1 -82.1(18) .
N9 Pt1 N1 C1 -157(33) .
N8 Pt1 N1 C4 -80.9(19) .
N10 Pt1 N1 C4 98.2(19) .
N9 Pt1 N1 C4 24(34) .
N3 Pt2 N2 C2 -102.6(18) .
N11 Pt2 N2 C2 78.3(19) .
N12 Pt2 N2 C2 -10(23) .
N3 Pt2 N2 C3 80.9(18) .
N11 Pt2 N2 C3 -98.3(19) .
N12 Pt2 N2 C3 173(46) .
N11 Pt2 N3 C8 -174(100) .
N2 Pt2 N3 C8 62.8(16) .
N12 Pt2 N3 C8 -115.1(17) .
N11 Pt2 N3 C5 8(49) .
N2 Pt2 N3 C5 -115.2(15) .
N12 Pt2 N3 C5 66.9(16) .
N14 Pt3 N4 C6 179(100) .
N13 Pt3 N4 C6 -53.8(16) .
N5 Pt3 N4 C6 123.6(15) .
N14 Pt3 N4 C7 -4(29) .
N13 Pt3 N4 C7 123.1(15) .
N5 Pt3 N4 C7 -59.6(15) .
N4 Pt3 N5 C12 -67.5(18) .
N14 Pt3 N5 C12 113.7(18) .
N13 Pt3 N5 C12 12(16) .
N4 Pt3 N5 C9 108.7(18) .
N14 Pt3 N5 C9 -70.1(18) .
N13 Pt3 N5 C9 -172(14) .
N15 Pt4 N6 C10 64(2) .
N7 Pt4 N6 C10 -114(2) .
N16 Pt4 N6 C10 -172(11) .
N15 Pt4 N6 C11 -111.7(17) .
N7 Pt4 N6 C11 70.4(17) .
N16 Pt4 N6 C11 12(13) .
N15 Pt4 N7 C13 105(12) .
N6 Pt4 N7 C13 -111.0(16) .
N16 Pt4 N7 C13 65.8(16) .
N15 Pt4 N7 C16 -81(13) .
N6 Pt4 N7 C16 63.3(16) .
N16 Pt4 N7 C16 -119.9(16) .
N1 Pt1 N8 C15 -68.4(16) .
N10 Pt1 N8 C15 156(32) .
N9 Pt1 N8 C15 112.8(16) .
N1 Pt1 N8 C14 109.3(18) .
N10 Pt1 N8 C14 -27(34) .
N9 Pt1 N8 C14 -69.6(18) .
N19 Pt5 N17 C17 -110.0(16) .
N22 Pt5 N17 C17 69.8(17) .
N21 Pt5 N17 C17 128(18) .
N19 Pt5 N17 C20 69.5(15) .
N22 Pt5 N17 C20 -110.8(16) .
N21 Pt5 N17 C20 -52(19) .
N20 Pt6 N18 C19 -67.6(15) 5_656
N23 Pt6 N18 C19 114.6(15) .
N24 Pt6 N18 C19 12(17) .
N20 Pt6 N18 C18 115.4(17) 5_656
N23 Pt6 N18 C18 -62.4(17) .
N24 Pt6 N18 C18 -165(16) .
N22 Pt5 N19 C21 112(80) .
N17 Pt5 N19 C21 -92.3(18) .
N21 Pt5 N19 C21 86.1(18) .
N22 Pt5 N19 C24 -66(80) .
N17 Pt5 N19 C24 90.5(16) .
N21 Pt5 N19 C24 -91.2(16) .
C4 N1 C1 C2 3(4) .
Pt1 N1 C1 C2 -176.8(18) .
C3 N2 C2 C1 -3(3) .
Pt2 N2 C2 C1 -179.5(18) .
N1 C1 C2 N2 -1(4) .
C2 N2 C3 C4 3(4) .
Pt2 N2 C3 C4 -180(2) .
N2 C3 C4 N1 -1(4) .
C1 N1 C4 C3 -2(4) .
Pt1 N1 C4 C3 177(2) .
C8 N3 C5 C6 3(3) .
Pt2 N3 C5 C6 -179.1(15) .
N3 C5 C6 N4 -3(3) .
C7 N4 C6 C5 2(3) .
Pt3 N4 C6 C5 178.9(15) .
C6 N4 C7 C8 0(3) .
Pt3 N4 C7 C8 -177.6(15) .
N4 C7 C8 N3 0(3) .
C5 N3 C8 C7 -1(3) .
Pt2 N3 C8 C7 -179.6(17) .
C12 N5 C9 C10 -4(3) .
Pt3 N5 C9 C10 -180.0(18) .
C11 N6 C10 C9 -3(4) .
Pt4 N6 C10 C9 -178.6(19) .
N5 C9 C10 N6 4(4) .
C10 N6 C11 C12 1(3) .
Pt4 N6 C11 C12 177.1(17) .
C9 N5 C12 C11 2(3) .
Pt3 N5 C12 C11 178.2(17) .
N6 C11 C12 N5 0(4) .
C16 N7 C13 C14 6(3) .
Pt4 N7 C13 C14 -179.5(16) .
C15 N8 C14 C13 -3(3) .
Pt1 N8 C14 C13 179.0(17) .
N7 C13 C14 N8 -1(4) .
C14 N8 C15 C16 3(3) .
Pt1 N8 C15 C16 -179.4(16) .
N8 C15 C16 N7 2(3) .
C13 N7 C16 C15 -6(3) .
Pt4 N7 C16 C15 179.2(15) .
C20 N17 C17 C18 8(3) .
Pt5 N17 C17 C18 -173.0(16) .
C19 N18 C18 C17 0(3) .
Pt6 N18 C18 C17 177.3(16) .
N17 C17 C18 N18 -5(3) .
C18 N18 C19 C20 2(3) .
Pt6 N18 C19 C20 -175.1(15) .
N18 C19 C20 N17 0(3) .
C17 N17 C20 C19 -5(3) .
Pt5 N17 C20 C19 175.3(16) .
C24 N19 C21 C22 -2(4) .
Pt5 N19 C21 C22 -180(2) .
N19 C21 C22 N20 -2(4) .
C23 N20 C22 C21 4(4) .
Pt6 N20 C22 C21 -173(2) 5_656
C22 N20 C23 C24 -1(3) .
Pt6 N20 C23 C24 175.7(18) 5_656
N20 C23 C24 N19 -4(4) .
C21 N19 C24 C23 5(3) .
Pt5 N19 C24 C23 -177.4(16) .
